data_1525500
loop_
_publ_author_name
'Yu, S.-C.'
'Spain, I.L.'
'Skelton, E.F.'

_publ_section_title
;
 Polimorphism and the crystal structures of In Sb at elevated temperature
 and pressure
;
_journal_name_full 'Journal of Applied Physics'
_journal_page_first 4741
_journal_page_last 4745
_journal_volume 49
_journal_year 1978
_chemical_formula_sum 'In Sb'
_space_group_IT_number 59
_symmetry_space_group_name_Hall 'P 2 2ab -1ab'
_symmetry_space_group_name_H-M 'P m m n :1'
_cell_angle_alpha 90
_cell_angle_beta 90
_cell_angle_gamma 90
_cell_formula_units_Z 2
_cell_length_a 5.712
_cell_length_b 5.357
_cell_length_c 3.063
_cell_volume 93.725
_citation_journal_id_ASTM JAPIAU
_cod_data_source_file Yu_JAPIAU_1978_239.cif
_cod_data_source_block In1Sb1
_cod_original_cell_volume 93.7253
_cod_original_sg_symbol_Hall '-P 2ab 2a (x-1/4,y-1/4,z)'
_cod_original_formula_sum 'In1 Sb1'
_cod_database_code 1525500

loop_
_symmetry_equiv_pos_as_xyz
x,y,z
-x,-y,z
x+1/2,-y+1/2,-z
-x+1/2,y+1/2,-z
-x+1/2,-y+1/2,-z
x+1/2,y+1/2,-z
-x,y,z
x,-y,z

loop_
_atom_site_label
_atom_site_type_symbol
_atom_site_fract_x
_atom_site_fract_y
_atom_site_fract_z
_atom_site_occupancy
_atom_site_U_iso_or_equiv
Sb1 Sb 0 0.5 0.165 1 0.0
In1 In 0 0 0 1 0.0
